data_7123721
loop_
_publ_author_name
'Vinas, Clara'
'Kelemen, Zsolt'
'Pepiol, Ariadna'
'Lupu, Marius'
'Sillanp\"a\"a, Reijo'
'H\"anninen, Mikko'
'Teixidor, Francesc'

_publ_section_title
;
 Icosahedral carboranes as scaffolds for congested regioselective polyaryl
 compounds. The distinct distance tuning of C-C and its antipodal B-B.
;
_journal_name_full 'Chemical Communications'
_journal_paper_doi 10.1039/C9CC04526K
_journal_year 2019
_chemical_formula_moiety 'C26 H28 B10'
_chemical_formula_sum 'C26 H28 B10'
_chemical_formula_weight 448.58
_space_group_crystal_system monoclinic
_space_group_IT_number 4
_space_group_name_Hall 'P 2yb'
_space_group_name_H-M_alt 'P 1 21 1'
_symmetry_space_group_name_Hall 'P 2yb'
_symmetry_space_group_name_H-M 'P 1 21 1'
_atom_sites_solution_hydrogens geom
_audit_creation_date 2018-03-08
_audit_creation_method
;
Olex2 1.2
(compiled 2017.03.28 svn.r3405 for OlexSys, GUI svn.r5335)
;
_audit_update_record
;
2018-10-08 deposited with the CCDC.    2019-06-21 downloaded from the CCDC.
;
_cell_angle_alpha 90
_cell_angle_beta 100.834(2)
_cell_angle_gamma 90
_cell_formula_units_Z 2
_cell_length_a 10.0809(3)
_cell_length_b 9.02379(19)
_cell_length_c 13.9208(3)
_cell_measurement_reflns_used 2477
_cell_measurement_temperature 120.01(10)
_cell_measurement_theta_max 75.7180
_cell_measurement_theta_min 4.4420
_cell_volume 1243.77(5)
_computing_cell_refinement 'CrysAlisPro 1.171.38.43 (Rigaku OD, 2015)'
_computing_data_collection 'CrysAlisPro 1.171.38.43 (Rigaku OD, 2015)'
_computing_data_reduction 'CrysAlisPro 1.171.38.43 (Rigaku OD, 2015)'
_computing_molecular_graphics 'Olex2 (Dolomanov et al., 2009)'
_computing_publication_material 'Olex2 (Dolomanov et al., 2009)'
_computing_structure_refinement 'ShelXL (Sheldrick, 2015)'
_diffrn_ambient_environment N~2~
_diffrn_ambient_temperature 120.01(10)
_diffrn_detector 'CCD plate'
_diffrn_detector_area_resol_mean 10.3953
_diffrn_detector_type Atlas
_diffrn_measured_fraction_theta_full 0.995
_diffrn_measured_fraction_theta_max 0.995
_diffrn_measurement_details
;
List of Runs (angles in degrees, time in seconds):

  # Type    Start    End  Width  t~exp~   \w     \q     \k     \f   Frames
#--------------------------------------------------------------------------
  1  \w    -64.00  11.00   1.00   15.00    --  -41.90  57.00-150.00   75
  2  \w   -113.00 -19.00   1.00   15.00    --  -41.90 -37.00  30.00   94
  3  \w   -100.00 -74.00   1.00   15.00    --  -41.90-136.00 144.00   26
  4  \w     45.00 138.00   1.00   50.00    --  112.00 -61.00   0.00   93
  5  \w     96.00 175.00   1.00   50.00    --  112.00  45.00  90.00   79
  6  \w    111.00 165.00   1.00   50.00    --  112.00 111.00  30.00   54
  7  \w    102.00 174.00   1.00   50.00    --  112.00 111.00  90.00   72
  8  \w     85.00 173.00   1.00   50.00    --  112.00  61.00 150.00   88
  9  \w     29.00  83.00   1.00   50.00    --  112.00 -94.00   0.00   54
;
_diffrn_measurement_device 'four-circle diffractometer'
_diffrn_measurement_device_type 'SuperNova, Dual, Cu at zero, Atlas'
_diffrn_measurement_method '\w scans'
_diffrn_orient_matrix_type 'CrysAlisPro convention (1999,Acta A55,543-557)'
_diffrn_orient_matrix_UB_11 0.0236042000
_diffrn_orient_matrix_UB_12 0.0066893000
_diffrn_orient_matrix_UB_13 0.1124794000
_diffrn_orient_matrix_UB_21 -0.0860869000
_diffrn_orient_matrix_UB_22 0.1419589000
_diffrn_orient_matrix_UB_23 -0.0060479000
_diffrn_orient_matrix_UB_31 -0.1274548000
_diffrn_orient_matrix_UB_32 -0.0946975000
_diffrn_orient_matrix_UB_33 -0.0010352000
_diffrn_radiation_monochromator mirror
_diffrn_radiation_probe x-ray
_diffrn_radiation_type CuK\a
_diffrn_radiation_wavelength 1.54184
_diffrn_reflns_av_R_equivalents 0.0260
_diffrn_reflns_av_unetI/netI 0.0383
_diffrn_reflns_Laue_measured_fraction_full 0.995
_diffrn_reflns_Laue_measured_fraction_max 0.995
_diffrn_reflns_limit_h_max 11
_diffrn_reflns_limit_h_min -12
_diffrn_reflns_limit_k_max 6
_diffrn_reflns_limit_k_min -11
_diffrn_reflns_limit_l_max 17
_diffrn_reflns_limit_l_min -11
_diffrn_reflns_number 4729
_diffrn_reflns_point_group_measured_fraction_full 0.685
_diffrn_reflns_point_group_measured_fraction_max 0.685
_diffrn_reflns_theta_full 70.952
_diffrn_reflns_theta_max 70.952
_diffrn_reflns_theta_min 4.466
_diffrn_source 'micro-focus sealed X-ray tube'
_diffrn_source_type 'SuperNova (Cu) X-ray Source'
_exptl_absorpt_coefficient_mu 0.446
_exptl_absorpt_correction_T_max 0.77387
_exptl_absorpt_correction_T_min 0.76211
_exptl_absorpt_correction_type sphere
_exptl_absorpt_process_details
;
CrysAlisPro 1.171.38.43 (Rigaku Oxford Diffraction, 2015)
Spherical absorption correction
 using equivalent radius and absorption coefficient.
Empirical absorption correction using spherical harmonics,
 implemented in SCALE3 ABSPACK scaling algorithm.
;
_exptl_crystal_colour colourless
_exptl_crystal_colour_primary colourless
_exptl_crystal_density_diffrn 1.198
_exptl_crystal_description plate
_exptl_crystal_F_000 468
_exptl_crystal_size_max 0.1
_exptl_crystal_size_mid 0.1
_exptl_crystal_size_min 0.05
_refine_diff_density_max 0.326
_refine_diff_density_min -0.208
_refine_diff_density_rms 0.037
_refine_ls_abs_structure_details
;
 Flack x determined using 655 quotients [(I+)-(I-)]/[(I+)+(I-)]
 (Parsons, Flack and Wagner, Acta Cryst. B69 (2013) 249-259).
;
_refine_ls_abs_structure_Flack -0.5(5)
_refine_ls_extinction_method none
_refine_ls_goodness_of_fit_ref 1.057
_refine_ls_hydrogen_treatment constr
_refine_ls_matrix_type full
_refine_ls_number_parameters 325
_refine_ls_number_reflns 3289
_refine_ls_number_restraints 1
_refine_ls_restrained_S_all 1.057
_refine_ls_R_factor_all 0.0417
_refine_ls_R_factor_gt 0.0385
_refine_ls_shift/su_max 0.000
_refine_ls_shift/su_mean 0.000
_refine_ls_structure_factor_coef Fsqd
_refine_ls_weighting_details 'w=1/[\s^2^(Fo^2^)+(0.0524P)^2^+0.1795P] where P=(Fo^2^+2Fc^2^)/3'
_refine_ls_weighting_scheme calc
_refine_ls_wR_factor_gt 0.0959
_refine_ls_wR_factor_ref 0.0989
_reflns_Friedel_coverage 0.289
_reflns_Friedel_fraction_full 0.330
_reflns_Friedel_fraction_max 0.330
_reflns_number_gt 3104
_reflns_number_total 3289
_reflns_threshold_expression 'I > 2\s(I)'
_cod_data_source_file c9cc04526k2.cif
_cod_data_source_block zk-2
_cod_database_code 7123721
_shelx_shelxl_version_number 2014/7
_chemical_oxdiff_formula 'C26 H28 B10'
_shelx_space_group_comment
;
The symmetry employed for this shelxl refinement is uniquely defined
by the following loop, which should always be used as a source of
symmetry information in preference to the above space-group names.
They are only intended as comments.
;
_reflns_odcompleteness_completeness 98.93
_reflns_odcompleteness_iscentric 1
_reflns_odcompleteness_theta 74.33
_olex2_refinement_description
;
1. Fixed Uiso
 At 1.2 times of:
  All B(H) groups, All C(H) groups
2.a Aromatic/amide H refined with riding coordinates:
 C14(H14), C33(H33), C30(H30), C18(H18), C36(H36), C16(H16), C28(H28),
 C32(H32), C34(H34), C24(H24), C20(H20), C23(H23), C17(H17), C27(H27), C22(H22),
  C29(H29), C21(H21), C26(H26), C15(H15), C35(H35)
2.b Boron cage BH refined with riding coordinates:
 B5(H5), C2(H2), C1(H1), B3(H3), B4(H4), B6(H6), B7(H7), B11(H11)
;
_olex2_submission_special_instructions 'No special instructions were received'
_oxdiff_exptl_absorpt_empirical_details
;
Empirical correction (ABSPACK) includes:
- Absorption correction using spherical harmonics
- Frame scaling
;
_oxdiff_exptl_absorpt_empirical_full_max 1.076
_oxdiff_exptl_absorpt_empirical_full_min 0.926

loop_
_space_group_symop_operation_xyz
'x, y, z'
'-x, y+1/2, -z'

loop_
_atom_site_label
_atom_site_type_symbol
_atom_site_fract_x
_atom_site_fract_y
_atom_site_fract_z
_atom_site_U_iso_or_equiv
_atom_site_adp_type
_atom_site_occupancy
_atom_site_site_symmetry_order
_atom_site_calc_flag
_atom_site_refinement_flags_posn
C25 C -0.0340(2) 0.4795(3) 0.77996(17) 0.0230(5) Uani 1 1 d .
C14 C 0.4346(2) 0.9459(3) 0.78274(17) 0.0254(5) Uani 1 1 d .
H14 H 0.3504 0.9838 0.7877 0.030 Uiso 1 1 calc R
C33 C -0.0047(3) 1.0756(3) 0.7227(2) 0.0309(6) Uani 1 1 d .
H33 H -0.0319 1.1630 0.7487 0.037 Uiso 1 1 calc R
C30 C -0.0650(2) 0.4752(3) 0.67795(17) 0.0268(5) Uani 1 1 d .
H30 H 0.0006 0.5031 0.6426 0.032 Uiso 1 1 calc R
C18 C 0.5948(2) 0.7476(3) 0.80272(18) 0.0257(5) Uani 1 1 d .
H18 H 0.6186 0.6507 0.8211 0.031 Uiso 1 1 calc R
C36 C 0.0803(2) 0.8163(3) 0.64777(18) 0.0254(5) Uani 1 1 d .
H36 H 0.1089 0.7302 0.6211 0.030 Uiso 1 1 calc R
C31 C 0.1053(2) 0.8340(3) 0.74871(17) 0.0228(5) Uani 1 1 d .
C16 C 0.6534(3) 0.9824(3) 0.73989(17) 0.0290(5) Uani 1 1 d .
H16 H 0.7149 1.0428 0.7164 0.035 Uiso 1 1 calc R
B12 B 0.1805(3) 0.7136(3) 0.82131(18) 0.0203(5) Uani 1 1 d .
C28 C -0.2899(3) 0.3865(3) 0.6787(2) 0.0306(6) Uani 1 1 d .
H28 H -0.3742 0.3562 0.6453 0.037 Uiso 1 1 calc R
C32 C 0.0597(2) 0.9662(3) 0.78462(18) 0.0268(5) Uani 1 1 d .
H32 H 0.0731 0.9810 0.8519 0.032 Uiso 1 1 calc R
C34 C -0.0285(3) 1.0549(3) 0.6223(2) 0.0344(6) Uani 1 1 d .
H34 H -0.0719 1.1277 0.5805 0.041 Uiso 1 1 calc R
C24 C 0.3442(3) 0.5768(4) 0.62223(19) 0.0315(6) Uani 1 1 d .
H24 H 0.3630 0.6757 0.6380 0.038 Uiso 1 1 calc R
C20 C 0.2620(3) 0.3402(4) 0.6604(2) 0.0343(6) Uani 1 1 d .
H20 H 0.2249 0.2784 0.7018 0.041 Uiso 1 1 calc R
C13 C 0.4664(2) 0.7996(3) 0.81087(15) 0.0220(5) Uani 1 1 d .
B5 B 0.2473(3) 0.4100(3) 0.88158(18) 0.0223(5) Uani 1 1 d .
H5 H 0.2417 0.2909 0.8646 0.027 Uiso 1 1 calc R
C23 C 0.3728(3) 0.5206(4) 0.53456(19) 0.0379(7) Uani 1 1 d .
H23 H 0.4095 0.5819 0.4926 0.046 Uiso 1 1 calc R
B10 B 0.1086(3) 0.5323(3) 0.83817(18) 0.0211(5) Uani 1 1 d .
C2 C 0.2516(3) 0.6327(3) 1.01608(17) 0.0259(5) Uani 1 1 d .
H2 H 0.2477 0.6602 1.0925 0.031 Uiso 1 1 calc R
C17 C 0.6874(3) 0.8373(3) 0.76789(19) 0.0301(6) Uani 1 1 d .
H17 H 0.7721 0.8002 0.7633 0.036 Uiso 1 1 calc R
C27 C -0.2616(3) 0.3885(3) 0.7798(2) 0.0296(5) Uani 1 1 d .
H27 H -0.3271 0.3582 0.8146 0.035 Uiso 1 1 calc R
C1 C 0.3269(2) 0.4838(3) 0.98872(17) 0.0246(5) Uani 1 1 d .
H1 H 0.3761 0.4074 1.0461 0.030 Uiso 1 1 calc R
B8 B 0.3633(3) 0.6980(3) 0.85423(18) 0.0207(5) Uani 1 1 d .
C19 C 0.2882(2) 0.4882(3) 0.68673(17) 0.0265(5) Uani 1 1 d .
B3 B 0.4048(3) 0.6508(3) 0.98063(19) 0.0242(6) Uani 1 1 d .
H3 H 0.4990 0.6871 1.0281 0.029 Uiso 1 1 calc R
C22 C 0.3459(3) 0.3720(4) 0.5107(2) 0.0421(8) Uani 1 1 d .
H22 H 0.3654 0.3334 0.4530 0.051 Uiso 1 1 calc R
B4 B 0.4008(3) 0.5106(3) 0.89045(19) 0.0226(5) Uani 1 1 d .
H4 H 0.4941 0.4559 0.8790 0.027 Uiso 1 1 calc R
B6 B 0.1550(3) 0.4874(4) 0.96540(19) 0.0242(5) Uani 1 1 d .
H6 H 0.0903 0.4196 1.0035 0.029 Uiso 1 1 calc R
C29 C -0.1911(3) 0.4302(3) 0.62774(19) 0.0321(6) Uani 1 1 d .
H29 H -0.2091 0.4295 0.5597 0.038 Uiso 1 1 calc R
C21 C 0.2903(3) 0.2827(4) 0.5730(2) 0.0422(7) Uani 1 1 d .
H21 H 0.2715 0.1839 0.5569 0.051 Uiso 1 1 calc R
B7 B 0.2690(3) 0.7735(3) 0.93956(18) 0.0222(5) Uani 1 1 d .
H7 H 0.2758 0.8912 0.9603 0.027 Uiso 1 1 calc R
C26 C -0.1362(2) 0.4351(3) 0.83005(18) 0.0253(5) Uani 1 1 d .
H26 H -0.1196 0.4370 0.8981 0.030 Uiso 1 1 calc R
C15 C 0.5271(3) 1.0361(3) 0.74739(18) 0.0289(5) Uani 1 1 d .
H15 H 0.5037 1.1330 0.7287 0.035 Uiso 1 1 calc R
B11 B 0.1151(3) 0.6730(3) 0.92984(19) 0.0233(5) Uani 1 1 d .
H11 H 0.0227 0.7262 0.9443 0.028 Uiso 1 1 calc R
C35 C 0.0131(3) 0.9248(4) 0.58535(19) 0.0341(6) Uani 1 1 d .
H35 H -0.0037 0.9091 0.5181 0.041 Uiso 1 1 calc R
B9 B 0.2650(2) 0.5466(3) 0.79046(18) 0.0205(5) Uani 1 1 d .

loop_
_atom_site_aniso_label
_atom_site_aniso_U_11
_atom_site_aniso_U_22
_atom_site_aniso_U_33
_atom_site_aniso_U_23
_atom_site_aniso_U_13
_atom_site_aniso_U_12
C25 0.0227(11) 0.0192(11) 0.0269(11) 0.0001(10) 0.0038(9) 0.0000(10)
C14 0.0211(11) 0.0271(13) 0.0267(11) 0.0006(10) 0.0014(9) -0.0029(10)
C33 0.0262(12) 0.0227(13) 0.0436(15) 0.0006(11) 0.0061(10) 0.0018(10)
C30 0.0256(11) 0.0289(13) 0.0252(11) 0.0014(10) 0.0034(9) -0.0042(11)
C18 0.0251(11) 0.0249(12) 0.0273(11) -0.0048(10) 0.0056(9) -0.0012(10)
C36 0.0233(11) 0.0244(13) 0.0274(12) 0.0018(10) 0.0021(9) 0.0020(10)
C31 0.0188(10) 0.0222(12) 0.0269(11) 0.0007(10) 0.0032(8) -0.0028(10)
C16 0.0275(11) 0.0352(14) 0.0253(11) -0.0008(11) 0.0077(9) -0.0121(11)
B12 0.0213(11) 0.0205(13) 0.0189(11) -0.0016(10) 0.0032(9) -0.0010(10)
C28 0.0204(11) 0.0273(14) 0.0406(14) 0.0021(11) -0.0031(10) -0.0016(10)
C32 0.0230(11) 0.0251(13) 0.0317(12) -0.0011(10) 0.0040(9) -0.0008(10)
C34 0.0274(12) 0.0311(15) 0.0422(15) 0.0141(12) 0.0002(10) 0.0035(11)
C24 0.0302(12) 0.0377(15) 0.0259(12) -0.0010(11) 0.0034(10) -0.0014(12)
C20 0.0409(14) 0.0314(15) 0.0297(13) -0.0029(11) 0.0048(11) 0.0022(13)
C13 0.0228(11) 0.0254(13) 0.0170(10) -0.0023(9) 0.0014(8) -0.0015(10)
B5 0.0250(12) 0.0210(13) 0.0205(11) 0.0008(11) 0.0034(9) -0.0010(11)
C23 0.0325(13) 0.055(2) 0.0260(12) -0.0037(13) 0.0035(10) 0.0036(14)
B10 0.0219(12) 0.0220(13) 0.0197(11) -0.0008(10) 0.0048(9) -0.0016(11)
C2 0.0298(12) 0.0295(13) 0.0180(10) -0.0005(10) 0.0030(9) -0.0034(11)
C17 0.0239(11) 0.0361(15) 0.0321(12) -0.0071(11) 0.0096(9) -0.0029(11)
C27 0.0247(12) 0.0256(13) 0.0407(14) 0.0013(11) 0.0119(10) -0.0015(10)
C1 0.0257(11) 0.0259(12) 0.0211(10) 0.0031(10) 0.0012(8) -0.0013(10)
B8 0.0212(11) 0.0211(13) 0.0187(11) -0.0016(10) 0.0006(9) -0.0008(10)
C19 0.0213(10) 0.0307(13) 0.0265(11) -0.0018(11) 0.0015(9) 0.0019(10)
B3 0.0256(13) 0.0260(14) 0.0191(11) 0.0025(11) -0.0007(9) -0.0015(11)
C22 0.0437(16) 0.056(2) 0.0255(13) -0.0062(14) 0.0034(11) 0.0136(15)
B4 0.0216(11) 0.0223(14) 0.0234(11) 0.0013(10) 0.0031(9) -0.0003(10)
B6 0.0249(12) 0.0272(14) 0.0203(11) 0.0007(11) 0.0039(9) -0.0022(11)
C29 0.0301(13) 0.0340(15) 0.0287(12) 0.0022(11) -0.0034(10) -0.0031(12)
C21 0.0543(18) 0.0364(16) 0.0325(14) -0.0079(13) -0.0005(12) 0.0089(14)
B7 0.0234(12) 0.0220(13) 0.0204(11) -0.0021(10) 0.0022(9) -0.0019(10)
C26 0.0256(11) 0.0229(12) 0.0276(11) 0.0015(10) 0.0054(9) 0.0007(10)
C15 0.0293(12) 0.0281(13) 0.0280(11) 0.0054(11) 0.0020(9) -0.0063(11)
B11 0.0232(12) 0.0242(14) 0.0232(12) -0.0033(11) 0.0061(10) -0.0022(11)
C35 0.0358(13) 0.0385(16) 0.0262(12) 0.0074(12) 0.0010(10) 0.0020(13)
B9 0.0190(11) 0.0211(13) 0.0211(12) 0.0004(10) 0.0027(9) -0.0024(10)

loop_
_atom_type_symbol
_atom_type_description
_atom_type_scat_dispersion_real
_atom_type_scat_dispersion_imag
_atom_type_scat_source
C C 0.0181 0.0091 'International Tables Vol C Tables 4.2.6.8 and 6.1.1.4'
H H 0.0000 0.0000 'International Tables Vol C Tables 4.2.6.8 and 6.1.1.4'
B B 0.0090 0.0039 'International Tables Vol C Tables 4.2.6.8 and 6.1.1.4'

loop_
_geom_angle_atom_site_label_1
_geom_angle_atom_site_label_2
_geom_angle_atom_site_label_3
_geom_angle
C30 C25 B10 122.4(2)
C30 C25 C26 116.9(2)
C26 C25 B10 120.7(2)
C13 C14 H14 119.4
C15 C14 H14 119.4
C15 C14 C13 121.1(2)
C32 C33 H33 119.9
C34 C33 H33 119.9
C34 C33 C32 120.2(3)
C25 C30 H30 119.1
C29 C30 C25 121.9(2)
C29 C30 H30 119.1
C13 C18 H18 119.2
C17 C18 H18 119.2
C17 C18 C13 121.7(3)
C31 C36 H36 119.2
C31 C36 C35 121.5(2)
C35 C36 H36 119.2
C36 C31 B12 122.9(2)
C36 C31 C32 116.7(2)
C32 C31 B12 120.5(2)
C17 C16 H16 120.3
C15 C16 H16 120.3
C15 C16 C17 119.3(2)
C31 B12 B10 123.12(19)
C31 B12 B8 123.8(2)
C31 B12 B7 118.3(2)
C31 B12 B11 118.1(2)
C31 B12 B9 127.48(19)
B8 B12 B10 107.86(19)
B8 B12 B9 59.91(14)
B7 B12 B10 106.98(18)
B7 B12 B8 59.23(14)
B7 B12 B9 106.85(18)
B11 B12 B10 59.40(15)
B11 B12 B8 106.67(18)
B11 B12 B7 59.30(14)
B11 B12 B9 106.95(19)
B9 B12 B10 60.18(15)
C27 C28 H28 120.4
C27 C28 C29 119.2(2)
C29 C28 H28 120.4
C33 C32 C31 121.9(2)
C33 C32 H32 119.0
C31 C32 H32 119.0
C33 C34 H34 120.5
C35 C34 C33 119.0(2)
C35 C34 H34 120.5
C23 C24 H24 119.1
C19 C24 H24 119.1
C19 C24 C23 121.8(3)
C19 C20 H20 119.2
C19 C20 C21 121.5(3)
C21 C20 H20 119.2
C14 C13 C18 117.4(2)
C14 C13 B8 121.3(2)
C18 C13 B8 121.2(2)
B10 B5 H5 121.5
B10 B5 B9 61.06(15)
C1 B5 H5 124.8
C1 B5 B10 105.38(19)
C1 B5 B4 58.37(14)
C1 B5 B6 58.92(14)
C1 B5 B9 104.96(19)
B4 B5 H5 121.5
B4 B5 B10 108.8(2)
B4 B5 B9 59.98(14)
B6 B5 H5 121.0
B6 B5 B10 60.38(15)
B6 B5 B4 108.19(19)
B6 B5 B9 109.2(2)
B9 B5 H5 121.7
C24 C23 H23 120.3
C22 C23 C24 119.5(3)
C22 C23 H23 120.3
C25 B10 B12 123.3(2)
C25 B10 B5 124.2(2)
C25 B10 B6 118.71(19)
C25 B10 B11 119.0(2)
C25 B10 B9 126.68(19)
B12 B10 B9 59.91(14)
B5 B10 B12 106.99(17)
B5 B10 B9 59.66(14)
B6 B10 B12 107.13(18)
B6 B10 B5 59.06(14)
B6 B10 B11 59.25(16)
B6 B10 B9 107.03(18)
B11 B10 B12 59.58(15)
B11 B10 B5 105.90(18)
B11 B10 B9 106.88(19)
C1 C2 H2 121.1
C1 C2 B3 61.68(16)
C1 C2 B6 61.48(16)
C1 C2 B7 111.49(18)
C1 C2 B11 111.50(19)
B3 C2 H2 117.0
B6 C2 H2 116.9
B6 C2 B3 115.5(2)
B7 C2 H2 117.8
B7 C2 B3 62.66(15)
B7 C2 B6 115.88(19)
B11 C2 H2 117.8
B11 C2 B3 115.65(19)
B11 C2 B6 62.96(17)
B11 C2 B7 63.64(16)
C18 C17 C16 120.0(2)
C18 C17 H17 120.0
C16 C17 H17 120.0
C28 C27 H27 119.7
C28 C27 C26 120.7(2)
C26 C27 H27 119.7
B5 C1 H1 117.9
B5 C1 B3 115.83(19)
B5 C1 B4 63.36(15)
B5 C1 B6 62.76(15)
C2 C1 B5 111.56(19)
C2 C1 H1 121.0
C2 C1 B3 61.80(17)
C2 C1 B4 111.6(2)
C2 C1 B6 61.64(16)
B3 C1 H1 116.7
B4 C1 H1 118.0
B4 C1 B3 62.92(16)
B4 C1 B6 115.46(18)
B6 C1 H1 117.0
B6 C1 B3 115.7(2)
C13 B8 B12 124.4(2)
C13 B8 B3 117.66(19)
C13 B8 B4 122.4(2)
C13 B8 B7 120.0(2)
C13 B8 B9 125.71(19)
B3 B8 B12 107.82(18)
B3 B8 B4 59.78(15)
B3 B8 B7 59.40(15)
B3 B8 B9 107.92(19)
B4 B8 B12 107.16(18)
B4 B8 B7 106.48(18)
B4 B8 B9 59.53(15)
B7 B8 B12 59.90(14)
B7 B8 B9 107.53(18)
B9 B8 B12 60.12(14)
C24 C19 B9 122.6(3)
C20 C19 C24 117.2(2)
C20 C19 B9 120.1(2)
C2 B3 B8 104.47(18)
C2 B3 H3 125.3
C2 B3 B4 103.47(19)
C2 B3 B7 57.93(15)
C1 B3 C2 56.51(15)
C1 B3 B8 104.46(18)
C1 B3 H3 125.2
C1 B3 B4 58.00(15)
C1 B3 B7 103.59(18)
B8 B3 H3 122.6
B4 B3 B8 60.20(15)
B4 B3 H3 122.6
B7 B3 B8 60.50(15)
B7 B3 H3 122.4
B7 B3 B4 107.67(18)
C23 C22 H22 120.1
C21 C22 C23 119.7(3)
C21 C22 H22 120.1
B5 B4 B8 109.18(18)
B5 B4 H4 121.2
B5 B4 B9 60.67(14)
C1 B4 B5 58.27(14)
C1 B4 B8 105.14(19)
C1 B4 B3 59.08(15)
C1 B4 H4 124.8
C1 B4 B9 105.43(18)
B8 B4 H4 121.7
B8 B4 B9 61.14(15)
B3 B4 B5 108.44(18)
B3 B4 B8 60.02(15)
B3 B4 H4 121.0
B3 B4 B9 109.41(19)
B9 B4 H4 121.3
B5 B6 B10 60.56(14)
B5 B6 H6 122.1
B5 B6 B11 108.00(18)
B10 B6 H6 122.3
C2 B6 B5 104.24(19)
C2 B6 B10 104.9(2)
C2 B6 H6 124.9
C2 B6 B11 58.03(16)
C1 B6 B5 58.32(14)
C1 B6 B10 105.06(18)
C1 B6 C2 56.88(16)
C1 B6 H6 124.9
C1 B6 B11 103.9(2)
B11 B6 B10 60.41(15)
B11 B6 H6 122.4
C30 C29 H29 119.9
C28 C29 C30 120.2(2)
C28 C29 H29 119.9
C20 C21 H21 119.9
C22 C21 C20 120.3(3)
C22 C21 H21 119.9
B12 B7 H7 121.7
C2 B7 B12 104.99(19)
C2 B7 B8 105.3(2)
C2 B7 B3 59.41(15)
C2 B7 H7 124.7
C2 B7 B11 58.16(15)
B8 B7 B12 60.87(14)
B8 B7 H7 121.8
B3 B7 B12 109.15(19)
B3 B7 B8 60.10(15)
B3 B7 H7 120.8
B3 B7 B11 108.4(2)
B11 B7 B12 60.19(14)
B11 B7 B8 108.67(18)
B11 B7 H7 121.5
C25 C26 H26 119.4
C27 C26 C25 121.2(2)
C27 C26 H26 119.4
C14 C15 H15 119.7
C16 C15 C14 120.5(3)
C16 C15 H15 119.7
B12 B11 H11 121.5
B10 B11 B12 61.02(15)
B10 B11 H11 121.4
C2 B11 B12 105.27(19)
C2 B11 B10 105.6(2)
C2 B11 B6 59.01(16)
C2 B11 B7 58.20(15)
C2 B11 H11 124.7
B6 B11 B12 109.15(19)
B6 B11 B10 60.34(15)
B6 B11 B7 108.15(19)
B6 B11 H11 121.1
B7 B11 B12 60.51(14)
B7 B11 B10 109.23(18)
B7 B11 H11 121.3
C36 C35 H35 119.6
C34 C35 C36 120.7(2)
C34 C35 H35 119.6
B12 B9 B10 59.91(14)
B5 B9 B12 106.70(17)
B5 B9 B10 59.29(14)
B5 B9 B8 106.70(17)
B8 B9 B12 59.97(15)
B8 B9 B10 107.69(18)
C19 B9 B12 129.9(2)
C19 B9 B5 117.5(2)
C19 B9 B10 126.08(19)
C19 B9 B8 122.10(19)
C19 B9 B4 115.06(19)
B4 B9 B12 106.90(18)
B4 B9 B5 59.35(14)
B4 B9 B10 106.90(17)
B4 B9 B8 59.33(15)

loop_
_geom_bond_atom_site_label_1
_geom_bond_atom_site_label_2
_geom_bond_distance
C25 C30 1.396(3)
C25 B10 1.586(3)
C25 C26 1.407(3)
C14 H14 0.9300
C14 C13 1.397(4)
C14 C15 1.395(4)
C33 H33 0.9300
C33 C32 1.389(4)
C33 C34 1.385(4)
C30 H30 0.9300
C30 C29 1.391(4)
C18 H18 0.9300
C18 C13 1.401(3)
C18 C17 1.390(4)
C36 H36 0.9300
C36 C31 1.390(3)
C36 C35 1.397(4)
C31 B12 1.578(4)
C31 C32 1.403(4)
C16 H16 0.9300
C16 C17 1.391(4)
C16 C15 1.385(4)
B12 B10 1.822(4)
B12 B8 1.819(4)
B12 B7 1.802(4)
B12 B11 1.796(4)
B12 B9 1.822(4)
C28 H28 0.9300
C28 C27 1.383(4)
C28 C29 1.384(4)
C32 H32 0.9300
C34 H34 0.9300
C34 C35 1.378(4)
C24 H24 0.9300
C24 C23 1.401(4)
C24 C19 1.398(4)
C20 H20 0.9300
C20 C19 1.397(4)
C20 C21 1.400(4)
C13 B8 1.588(3)
B5 H5 1.1000
B5 B10 1.795(4)
B5 C1 1.692(3)
B5 B4 1.778(4)
B5 B6 1.767(4)
B5 B9 1.801(4)
C23 H23 0.9300
C23 C22 1.396(5)
B10 B6 1.791(4)
B10 B11 1.793(4)
B10 B9 1.827(4)
C2 H2 1.1000
C2 C1 1.623(4)
C2 B3 1.715(4)
C2 B6 1.705(4)
C2 B7 1.688(4)
C2 B11 1.687(4)
C17 H17 0.9300
C27 H27 0.9300
C27 C26 1.390(4)
C1 H1 1.1000
C1 B3 1.713(4)
C1 B4 1.693(3)
C1 B6 1.702(4)
B8 B3 1.782(4)
B8 B4 1.785(4)
B8 B7 1.789(4)
B8 B9 1.818(4)
C19 B9 1.595(3)
B3 H3 1.1000
B3 B4 1.778(4)
B3 B7 1.770(4)
C22 H22 0.9300
C22 C21 1.377(5)
B4 H4 1.1000
B4 B9 1.789(4)
B6 H6 1.1000
B6 B11 1.772(4)
C29 H29 0.9300
C21 H21 0.9300
B7 H7 1.1000
B7 B11 1.780(4)
C26 H26 0.9300
C15 H15 0.9300
B11 H11 1.1000
C35 H35 0.9300
